data_1518082
loop_
_publ_author_name
'Mallow, Ole'
'Khanfar, Monther A.'
'Malischewski, Moritz'
'Finke, Pamela'
'Hesse, Malte'
'Lork, Enno'
'Augenstein, Timo'
'Breher, Frank'
'Harmer, Jeffrey R.'
'Vasilieva, Nadezhda V.'
'Zibarev, Andrey'
'Bogomyakov, Artem S.'
'Seppelt, Konrad'
'Beckmann, Jens'

_publ_section_title
;
 Diaryldichalcogenide radical cations
;
_journal_issue 1
_journal_name_full 'Chem. Sci.'
_journal_page_first 497
_journal_paper_doi 10.1039/C4SC02964J
_journal_volume 6
_journal_year 2015
_chemical_formula_moiety 'F6 Sb, C48 H50 Se2, C H2 Cl2'
_chemical_formula_sum 'C49 H52 Cl2 F6 Sb Se2'
_chemical_formula_weight 1105.48
_chemical_name_systematic
;
 ? 
;
_space_group_crystal_system monoclinic
_space_group_IT_number 14
_space_group_name_Hall '-P 2ybc'
_space_group_name_H-M_alt 'P 1 21/c 1'
_symmetry_space_group_name_Hall '-P 2ybc'
_symmetry_space_group_name_H-M 'P 1 21/c 1'
_atom_sites_solution_hydrogens geom
_atom_sites_solution_primary direct
_atom_sites_solution_secondary difmap
_audit_creation_date 2013-08-02
_audit_creation_method
;
  Olex2 1.2
  (compiled Apr 23 2013 17:54:37, GUI svn.r4466)
;
_cell_angle_alpha 90.00
_cell_angle_beta 90.08(3)
_cell_angle_gamma 90.00
_cell_formula_units_Z 4
_cell_length_a 19.147(6)
_cell_length_b 15.238(5)
_cell_length_c 16.653(9)
_cell_measurement_reflns_used 45
_cell_measurement_temperature 173
_cell_measurement_theta_max 11.37
_cell_measurement_theta_min 2.15
_cell_volume 4859(3)
_computing_cell_refinement 'Siemens XSCANS'
_computing_data_collection 'Siemens XSCANS'
_computing_data_reduction 'Siemens XSCANS'
_computing_molecular_graphics
;
O. V. Dolomanov, L. J. Bourhis, R. J. Gildea, J. A. K. Howard and H. Puschmann,
OLEX2: a complete structure solution, refinement and analysis program.
J. Appl. Cryst. (2009). 42, 339-341.
;
_computing_publication_material
;
O. V. Dolomanov, L. J. Bourhis, R. J. Gildea, J. A. K. Howard and H. Puschmann,
OLEX2: a complete structure solution, refinement and analysis program.
J. Appl. Cryst. (2009). 42, 339-341.
;
_computing_structure_refinement
;
XL, G.M. Sheldrick, Acta Cryst.
(2008). A64, 112-122
;
_computing_structure_solution
;
XS, G.M. Sheldrick, Acta Cryst.
(2008). A64, 112-122
;
_diffrn_ambient_temperature 173
_diffrn_measured_fraction_theta_full 0.987
_diffrn_measured_fraction_theta_max 0.987
_diffrn_measurement_device_type 'Siemens P4'
_diffrn_measurement_method '2\q/\w scans'
_diffrn_radiation_monochromator graphite
_diffrn_radiation_type MoK\a
_diffrn_radiation_wavelength 0.71073
_diffrn_reflns_av_R_equivalents 0.0888
_diffrn_reflns_av_unetI/netI 0.1055
_diffrn_reflns_limit_h_max 22
_diffrn_reflns_limit_h_min -22
_diffrn_reflns_limit_k_max 14
_diffrn_reflns_limit_k_min -18
_diffrn_reflns_limit_l_max 17
_diffrn_reflns_limit_l_min -19
_diffrn_reflns_number 10289
_diffrn_reflns_theta_full 25.02
_diffrn_reflns_theta_max 25.02
_diffrn_reflns_theta_min 2.13
_diffrn_source 'normal-focus sealed tube'
_diffrn_standards_interval_count 197
_diffrn_standards_number 3
_exptl_absorpt_coefficient_mu 2.231
_exptl_absorpt_correction_T_max 0.689
_exptl_absorpt_correction_T_min 0.225
_exptl_absorpt_correction_type refdelf
_exptl_absorpt_process_details 'Walker & Stuart, Acta Cryst A, 1983'
_exptl_crystal_colour 'dark blue'
_exptl_crystal_colour_modifier dark
_exptl_crystal_colour_primary blue
_exptl_crystal_density_diffrn 1.511
_exptl_crystal_density_method 'not measured'
_exptl_crystal_F_000 2212
_exptl_crystal_size_max 0.7
_exptl_crystal_size_mid 0.6
_exptl_crystal_size_min 0.3
_refine_diff_density_max 1.216
_refine_diff_density_min -1.277
_refine_diff_density_rms 0.123
_refine_ls_extinction_method none
_refine_ls_goodness_of_fit_ref 1.017
_refine_ls_hydrogen_treatment constr
_refine_ls_matrix_type full
_refine_ls_number_parameters 563
_refine_ls_number_reflns 8445
_refine_ls_number_restraints 0
_refine_ls_restrained_S_all 1.017
_refine_ls_R_factor_all 0.1373
_refine_ls_R_factor_gt 0.0705
_refine_ls_shift/su_max 0.001
_refine_ls_shift/su_mean 0.000
_refine_ls_structure_factor_coef Fsqd
_refine_ls_weighting_details 'calc w=1/[\s^2^(Fo^2^)+(0.0852P)^2^+5.3848P] where P=(Fo^2^+2Fc^2^)/3'
_refine_ls_weighting_scheme calc
_refine_ls_wR_factor_gt 0.1553
_refine_ls_wR_factor_ref 0.1879
_reflns_number_gt 4836
_reflns_number_total 8445
_reflns_threshold_expression >2sigma(I)
_cod_data_source_file c4sc02964j2.cif
_cod_data_source_block 17b
_cod_depositor_comments 'Adding full bibliography for 1518079--1518084.cif.'
_cod_database_code 1518082
_olex2_refinement_description
;
1. Fixed Uiso
 At 1.2 times of:
  All C(H) groups, All C(H,H) groups
 At 1.5 times of:
  All C(H,H,H) groups
2. Others
 Sof(Se1')=1-FVAR(1)
 Sof(Se1)=FVAR(1)
3.a Secondary CH2 refined with riding coordinates:
 C1(H1A,H1B)
3.b Aromatic/amide H refined with riding coordinates:
 C14(H14), C13(H13), C12(H12), C22(H22), C23(H23), C24(H24), C32(H32),
 C34(H34), C42(H42), C44(H44), C52(H52), C54(H54), C62(H62), C64(H64)
3.c Idealised Me refined as rotating group:
 C36(H36A,H36B,H36C), C37(H37A,H37B,H37C), C38(H38A,H38B,H38C), C46(H46A,H46B,
 H46C), C47(H47A,H47B,H47C), C48(H48A,H48B,H48C), C56(H56A,H56B,H56C), C57(H57A,
 H57B,H57C), C58(H58A,H58B,H58C), C66(H66A,H66B,H66C), C67(H67A,H67B,H67C),
 C68(H68A,H68B,H68C)
;

loop_
_space_group_symop_id
_space_group_symop_operation_xyz
1 'x, y, z'
2 '-x, y+1/2, -z+1/2'
3 '-x, -y, -z'
4 'x, -y-1/2, z-1/2'

loop_
_atom_site_label
_atom_site_type_symbol
_atom_site_fract_x
_atom_site_fract_y
_atom_site_fract_z
_atom_site_U_iso_or_equiv
_atom_site_adp_type
_atom_site_occupancy
_atom_site_symmetry_multiplicity
_atom_site_calc_flag
_atom_site_refinement_flags
_atom_site_disorder_assembly
_atom_site_disorder_group
Sb1 Sb 0.24656(4) 0.47018(4) 0.26598(4) 0.0478(2) Uani 1 1 d . . .
F1 F 0.1961(5) 0.4544(6) 0.1736(4) 0.128(3) Uani 1 1 d . . .
F2 F 0.2957(5) 0.4885(7) 0.3592(4) 0.151(4) Uani 1 1 d . . .
F3 F 0.3057(5) 0.5489(5) 0.2167(4) 0.103(3) Uani 1 1 d . . .
F4 F 0.1868(5) 0.5574(5) 0.2939(7) 0.147(4) Uani 1 1 d . . .
F5 F 0.1871(4) 0.3932(5) 0.3156(5) 0.105(3) Uani 1 1 d . . .
F6 F 0.3057(5) 0.3832(6) 0.2357(7) 0.158(4) Uani 1 1 d . . .
Se1 Se 0.1996(6) 0.5069(6) 0.7632(2) 0.0387(14) Uani 0.76(5) 1 d P A 1
Se1' Se 0.1862(12) 0.542(5) 0.7608(8) 0.059(9) Uani 0.24(5) 1 d P A 2
Se2 Se 0.30643(4) 0.57422(6) 0.76809(5) 0.0375(3) Uani 1 1 d . . .
C10 C 0.1698(5) 0.5147(6) 0.6523(5) 0.039(2) Uani 1 1 d . . .
C15 C 0.1098(5) 0.4632(6) 0.6411(6) 0.043(2) Uani 1 1 d . A .
C14 C 0.0813(6) 0.4564(7) 0.5643(6) 0.063(3) Uani 1 1 d . . .
H14 H 0.0403 0.4228 0.5555 0.076 Uiso 1 1 calc R A .
C13 C 0.1134(6) 0.4991(8) 0.5011(7) 0.073(4) Uani 1 1 d . A .
H13 H 0.0946 0.4931 0.4486 0.087 Uiso 1 1 calc R . .
C12 C 0.1721(5) 0.5503(6) 0.5127(6) 0.053(3) Uani 1 1 d . . .
H12 H 0.1930 0.5784 0.4678 0.063 Uiso 1 1 calc R A .
C11 C 0.2011(5) 0.5614(6) 0.5883(5) 0.039(2) Uani 1 1 d . A .
C20 C 0.3273(4) 0.5421(5) 0.8787(5) 0.0320(19) Uani 1 1 d . A .
C21 C 0.3895(4) 0.4958(5) 0.8885(5) 0.0297(19) Uani 1 1 d . . .
C22 C 0.4110(4) 0.4770(6) 0.9645(5) 0.038(2) Uani 1 1 d . A .
H22 H 0.4537 0.4463 0.9723 0.045 Uiso 1 1 calc R . .
C23 C 0.3714(5) 0.5019(6) 1.0319(5) 0.041(2) Uani 1 1 d . . .
H23 H 0.3868 0.4874 1.0845 0.049 Uiso 1 1 calc R A .
C24 C 0.3099(4) 0.5476(5) 1.0209(5) 0.035(2) Uani 1 1 d . A .
H24 H 0.2833 0.5649 1.0664 0.042 Uiso 1 1 calc R . .
C25 C 0.2862(4) 0.5686(5) 0.9447(5) 0.0324(19) Uani 1 1 d . . .
C30 C 0.2643(5) 0.6153(5) 0.5998(5) 0.035(2) Uani 1 1 d . . .
C31 C 0.2589(5) 0.7019(6) 0.6248(5) 0.041(2) Uani 1 1 d . A .
C32 C 0.3207(5) 0.7502(6) 0.6346(6) 0.050(3) Uani 1 1 d . . .
H32 H 0.3176 0.8094 0.6521 0.060 Uiso 1 1 calc R A .
C33 C 0.3863(6) 0.7144(6) 0.6194(5) 0.049(3) Uani 1 1 d . A .
C34 C 0.3897(5) 0.6294(7) 0.5942(5) 0.050(3) Uani 1 1 d . . .
H34 H 0.4343 0.6042 0.5844 0.061 Uiso 1 1 calc R A .
C35 C 0.3303(5) 0.5779(6) 0.5823(5) 0.037(2) Uani 1 1 d . A .
C36 C 0.1900(6) 0.7433(6) 0.6424(7) 0.064(3) Uani 1 1 d . . .
H36A H 0.1593 0.7372 0.5956 0.096 Uiso 1 1 calc R A .
H36B H 0.1968 0.8057 0.6544 0.096 Uiso 1 1 calc R . .
H36C H 0.1686 0.7142 0.6887 0.096 Uiso 1 1 calc R . .
C37 C 0.4516(6) 0.7698(8) 0.6280(8) 0.089(4) Uani 1 1 d . . .
H37A H 0.4913 0.7319 0.6415 0.134 Uiso 1 1 calc R A .
H37B H 0.4447 0.8131 0.6707 0.134 Uiso 1 1 calc R . .
H37C H 0.4609 0.8001 0.5772 0.134 Uiso 1 1 calc R . .
C38 C 0.3364(5) 0.4826(6) 0.5576(6) 0.054(3) Uani 1 1 d . . .
H38A H 0.3135 0.4455 0.5978 0.081 Uiso 1 1 calc R A .
H38B H 0.3858 0.4664 0.5536 0.081 Uiso 1 1 calc R . .
H38C H 0.3137 0.4741 0.5053 0.081 Uiso 1 1 calc R . .
C40 C 0.0816(4) 0.4114(6) 0.7121(5) 0.039(2) Uani 1 1 d . . .
C41 C 0.1119(5) 0.3325(6) 0.7312(6) 0.043(2) Uani 1 1 d . A .
C42 C 0.0875(5) 0.2879(7) 0.7974(6) 0.051(2) Uani 1 1 d . . .
H42 H 0.1085 0.2335 0.8112 0.061 Uiso 1 1 calc R A .
C43 C 0.0330(6) 0.3194(7) 0.8448(6) 0.054(3) Uani 1 1 d . A .
C44 C 0.0028(5) 0.3965(7) 0.8232(6) 0.052(3) Uani 1 1 d . . .
H44 H -0.0355 0.4178 0.8537 0.063 Uiso 1 1 calc R A .
C45 C 0.0263(5) 0.4457(6) 0.7576(6) 0.050(3) Uani 1 1 d . A .
C46 C 0.1687(5) 0.2936(7) 0.6802(6) 0.063(3) Uani 1 1 d . . .
H46A H 0.1478 0.2641 0.6337 0.095 Uiso 1 1 calc R A .
H46B H 0.1954 0.2510 0.7119 0.095 Uiso 1 1 calc R . .
H46C H 0.1999 0.3403 0.6617 0.095 Uiso 1 1 calc R . .
C47 C 0.0094(7) 0.2671(8) 0.9166(7) 0.086(4) Uani 1 1 d . . .
H47A H 0.0401 0.2796 0.9623 0.129 Uiso 1 1 calc R A .
H47B H 0.0115 0.2043 0.9039 0.129 Uiso 1 1 calc R . .
H47C H -0.0387 0.2833 0.9302 0.129 Uiso 1 1 calc R . .
C48 C -0.0087(6) 0.5318(7) 0.7372(7) 0.069(3) Uani 1 1 d . . .
H48A H 0.0255 0.5795 0.7409 0.103 Uiso 1 1 calc R A .
H48B H -0.0469 0.5427 0.7751 0.103 Uiso 1 1 calc R . .
H48C H -0.0274 0.5291 0.6825 0.103 Uiso 1 1 calc R . .
C50 C 0.4310(4) 0.4698(6) 0.8153(5) 0.0344(19) Uani 1 1 d . A .
C51 C 0.4832(5) 0.5256(6) 0.7862(6) 0.043(2) Uani 1 1 d . . .
C52 C 0.5203(5) 0.5008(7) 0.7195(6) 0.055(3) Uani 1 1 d . A .
H52 H 0.5564 0.5381 0.7006 0.066 Uiso 1 1 calc R . .
C53 C 0.5069(5) 0.4232(7) 0.6787(6) 0.053(3) Uani 1 1 d . . .
C54 C 0.4543(5) 0.3699(7) 0.7081(5) 0.051(3) Uani 1 1 d . A .
H54 H 0.4441 0.3168 0.6806 0.061 Uiso 1 1 calc R . .
C55 C 0.4160(4) 0.3910(6) 0.7760(5) 0.037(2) Uani 1 1 d . . .
C56 C 0.4986(5) 0.6132(6) 0.8267(6) 0.058(3) Uani 1 1 d . A .
H56A H 0.4635 0.6565 0.8103 0.087 Uiso 1 1 calc R . .
H56B H 0.5451 0.6337 0.8107 0.087 Uiso 1 1 calc R . .
H56C H 0.4972 0.6059 0.8851 0.087 Uiso 1 1 calc R . .
C57 C 0.5478(6) 0.3970(9) 0.6043(7) 0.088(4) Uani 1 1 d . A .
H57A H 0.5437 0.3336 0.5960 0.132 Uiso 1 1 calc R . .
H57B H 0.5971 0.4126 0.6115 0.132 Uiso 1 1 calc R . .
H57C H 0.5290 0.4280 0.5575 0.132 Uiso 1 1 calc R . .
C58 C 0.3607(5) 0.3294(6) 0.8075(6) 0.055(3) Uani 1 1 d . A .
H58A H 0.3795 0.2963 0.8532 0.083 Uiso 1 1 calc R . .
H58B H 0.3468 0.2886 0.7650 0.083 Uiso 1 1 calc R . .
H58C H 0.3200 0.3634 0.8250 0.083 Uiso 1 1 calc R . .
C60 C 0.2206(4) 0.6194(5) 0.9322(5) 0.034(2) Uani 1 1 d . A .
C61 C 0.1557(5) 0.5758(6) 0.9423(5) 0.038(2) Uani 1 1 d . . .
C62 C 0.0947(5) 0.6192(7) 0.9215(6) 0.051(3) Uani 1 1 d . A .
H62 H 0.0512 0.5900 0.9277 0.061 Uiso 1 1 calc R . .
C63 C 0.0958(6) 0.7034(7) 0.8922(6) 0.056(3) Uani 1 1 d . . .
C64 C 0.1599(6) 0.7451(6) 0.8836(6) 0.053(3) Uani 1 1 d . A .
H64 H 0.1610 0.8033 0.8632 0.064 Uiso 1 1 calc R . .
C65 C 0.2214(5) 0.7053(6) 0.9036(5) 0.047(2) Uani 1 1 d . . .
C66 C 0.1500(5) 0.4823(7) 0.9735(6) 0.054(3) Uani 1 1 d . A .
H66A H 0.1756 0.4427 0.9378 0.082 Uiso 1 1 calc R . .
H66B H 0.1007 0.4649 0.9751 0.082 Uiso 1 1 calc R . .
H66C H 0.1698 0.4790 1.0277 0.082 Uiso 1 1 calc R . .
C67 C 0.0294(6) 0.7500(8) 0.8654(7) 0.088(4) Uani 1 1 d . A .
H67A H -0.0113 0.7204 0.8887 0.131 Uiso 1 1 calc R . .
H67B H 0.0261 0.7485 0.8067 0.131 Uiso 1 1 calc R . .
H67C H 0.0306 0.8111 0.8836 0.131 Uiso 1 1 calc R . .
C68 C 0.2900(5) 0.7560(6) 0.8981(6) 0.057(3) Uani 1 1 d . A .
H68A H 0.3173 0.7467 0.9472 0.085 Uiso 1 1 calc R . .
H68B H 0.2801 0.8187 0.8917 0.085 Uiso 1 1 calc R . .
H68C H 0.3168 0.7351 0.8517 0.085 Uiso 1 1 calc R . .
Cl1 Cl 0.2327(2) 0.2635(3) 0.4654(2) 0.1071(13) Uani 1 1 d . . .
Cl2 Cl 0.3682(3) 0.2458(2) 0.5384(3) 0.143(2) Uani 1 1 d . . .
C1 C 0.2849(6) 0.2022(9) 0.5240(8) 0.090(4) Uani 1 1 d . . .
H1A H 0.2895 0.1432 0.4997 0.108 Uiso 1 1 calc R . .
H1B H 0.2623 0.1950 0.5770 0.108 Uiso 1 1 calc R . .

loop_
_atom_site_aniso_label
_atom_site_aniso_U_11
_atom_site_aniso_U_22
_atom_site_aniso_U_33
_atom_site_aniso_U_23
_atom_site_aniso_U_13
_atom_site_aniso_U_12
Sb1 0.0632(5) 0.0349(4) 0.0453(4) 0.0028(3) 0.0005(3) -0.0057(3)
F1 0.132(8) 0.184(9) 0.066(5) 0.001(5) -0.017(5) -0.042(7)
F2 0.138(8) 0.250(12) 0.063(5) 0.026(6) -0.025(5) -0.117(8)
F3 0.140(7) 0.093(6) 0.077(5) 0.020(4) 0.011(5) -0.047(5)
F4 0.137(8) 0.075(6) 0.229(11) -0.045(6) 0.032(8) 0.023(6)
F5 0.104(6) 0.100(6) 0.110(6) 0.020(5) 0.004(5) -0.043(5)
F6 0.113(7) 0.083(6) 0.277(13) -0.031(7) 0.050(8) 0.022(6)
Se1 0.034(2) 0.048(3) 0.0337(8) 0.0043(10) -0.0018(9) -0.0135(14)
Se1' 0.030(4) 0.12(3) 0.033(3) -0.001(6) -0.005(3) -0.016(8)
Se2 0.0273(5) 0.0510(6) 0.0342(5) 0.0054(4) -0.0003(3) 0.0007(4)
C10 0.038(5) 0.033(5) 0.045(5) -0.003(4) 0.007(4) -0.014(4)
C15 0.038(5) 0.036(5) 0.055(6) 0.001(4) 0.002(4) 0.000(4)
C14 0.054(7) 0.070(8) 0.065(7) 0.013(6) -0.019(6) -0.027(6)
C13 0.073(8) 0.088(9) 0.057(7) 0.022(6) -0.025(6) -0.046(7)
C12 0.056(7) 0.053(7) 0.049(6) 0.013(5) -0.011(5) -0.017(5)
C11 0.037(5) 0.034(5) 0.046(5) -0.001(4) -0.006(4) -0.009(4)
C20 0.033(5) 0.028(5) 0.036(5) 0.001(4) 0.002(4) -0.002(4)
C21 0.025(4) 0.023(4) 0.041(5) -0.004(3) 0.002(4) -0.003(4)
C22 0.030(5) 0.039(5) 0.043(5) 0.003(4) -0.006(4) 0.007(4)
C23 0.040(5) 0.047(6) 0.036(5) 0.005(4) -0.011(4) -0.001(5)
C24 0.037(5) 0.030(5) 0.037(5) -0.005(4) -0.004(4) 0.002(4)
C25 0.035(5) 0.023(4) 0.039(5) 0.001(4) 0.000(4) -0.005(4)
C30 0.042(5) 0.023(5) 0.039(5) 0.000(4) -0.001(4) -0.003(4)
C31 0.049(6) 0.033(5) 0.040(5) 0.006(4) -0.005(4) 0.006(5)
C32 0.062(7) 0.026(5) 0.062(6) 0.014(4) -0.009(5) -0.009(5)
C33 0.060(7) 0.042(6) 0.045(6) 0.008(4) -0.010(5) -0.020(5)
C34 0.041(6) 0.068(7) 0.043(5) 0.014(5) 0.001(4) -0.013(5)
C35 0.043(5) 0.033(5) 0.036(5) 0.000(4) 0.000(4) 0.000(4)
C36 0.076(8) 0.035(6) 0.081(8) 0.003(5) -0.002(6) 0.012(6)
C37 0.072(9) 0.093(10) 0.102(10) 0.013(8) -0.021(7) -0.046(8)
C38 0.052(6) 0.057(7) 0.053(6) -0.001(5) -0.003(5) 0.014(5)
C40 0.031(5) 0.045(6) 0.041(5) -0.005(4) 0.001(4) -0.007(4)
C41 0.035(5) 0.038(5) 0.055(6) -0.002(5) 0.012(4) -0.005(4)
C42 0.043(6) 0.049(6) 0.060(6) -0.004(5) 0.003(5) -0.003(5)
C43 0.054(7) 0.059(7) 0.051(6) 0.004(5) 0.010(5) -0.015(6)
C44 0.037(6) 0.054(7) 0.066(7) -0.008(5) 0.018(5) -0.008(5)
C45 0.039(6) 0.044(6) 0.069(7) -0.011(5) 0.000(5) -0.008(5)
C46 0.053(7) 0.064(7) 0.072(7) -0.006(6) 0.015(5) 0.009(6)
C47 0.091(10) 0.096(10) 0.070(8) -0.002(7) 0.044(7) -0.012(8)
C48 0.054(7) 0.069(8) 0.083(8) -0.012(7) -0.008(6) 0.015(6)
C50 0.023(4) 0.040(5) 0.040(5) -0.002(4) 0.003(4) 0.007(4)
C51 0.035(5) 0.039(5) 0.055(6) -0.001(5) 0.001(4) 0.003(5)
C52 0.026(5) 0.080(8) 0.058(6) 0.009(6) 0.012(4) 0.001(5)
C53 0.042(6) 0.063(7) 0.056(6) -0.002(6) 0.011(5) 0.010(6)
C54 0.054(7) 0.050(6) 0.047(6) -0.017(5) -0.006(5) 0.024(5)
C55 0.031(5) 0.035(5) 0.044(5) 0.003(4) 0.005(4) 0.008(4)
C56 0.040(6) 0.055(7) 0.078(7) 0.008(6) 0.005(5) -0.007(5)
C57 0.077(9) 0.127(12) 0.061(7) -0.017(7) 0.031(7) 0.025(9)
C58 0.057(7) 0.043(6) 0.066(7) -0.010(5) -0.003(5) 0.004(5)
C60 0.037(5) 0.024(5) 0.040(5) -0.004(4) 0.007(4) 0.014(4)
C61 0.044(6) 0.034(5) 0.037(5) -0.007(4) 0.003(4) 0.006(5)
C62 0.043(6) 0.052(6) 0.057(6) -0.003(5) 0.010(5) 0.015(5)
C63 0.059(7) 0.062(7) 0.046(6) -0.007(5) -0.001(5) 0.035(6)
C64 0.083(9) 0.026(5) 0.051(6) -0.001(4) 0.009(5) 0.026(6)
C65 0.055(6) 0.039(6) 0.048(6) -0.003(4) 0.012(5) 0.013(5)
C66 0.039(6) 0.068(7) 0.056(6) 0.001(5) 0.008(5) -0.012(5)
C67 0.073(9) 0.109(11) 0.081(9) 0.010(7) -0.009(7) 0.061(8)
C68 0.068(8) 0.029(5) 0.073(7) 0.010(5) 0.010(6) 0.007(5)
Cl1 0.115(3) 0.115(3) 0.091(3) 0.009(2) 0.006(2) 0.039(3)
Cl2 0.190(5) 0.066(2) 0.173(4) -0.026(3) -0.095(4) 0.003(3)
C1 0.078(9) 0.088(10) 0.105(10) 0.015(8) 0.025(8) 0.026(8)

loop_
_atom_type_symbol
_atom_type_description
_atom_type_scat_dispersion_real
_atom_type_scat_dispersion_imag
_atom_type_scat_source
C C 0.0033 0.0016 'International Tables Vol C Tables 4.2.6.8 and 6.1.1.4'
H H 0.0000 0.0000 'International Tables Vol C Tables 4.2.6.8 and 6.1.1.4'
Cl Cl 0.1484 0.1585 'International Tables Vol C Tables 4.2.6.8 and 6.1.1.4'
F F 0.0171 0.0103 'International Tables Vol C Tables 4.2.6.8 and 6.1.1.4'
Sb Sb -0.5866 1.5461 'International Tables Vol C Tables 4.2.6.8 and 6.1.1.4'
Se Se -0.0929 2.2259 'International Tables Vol C Tables 4.2.6.8 and 6.1.1.4'

loop_
_geom_angle_atom_site_label_1
_geom_angle_atom_site_label_2
_geom_angle_atom_site_label_3
_geom_angle
F1 Sb1 F2 178.5(5)
F1 Sb1 F3 92.0(4)
F1 Sb1 F5 88.2(4)
F2 Sb1 F3 87.8(3)
F4 Sb1 F1 88.8(5)
F4 Sb1 F2 89.7(5)
F4 Sb1 F3 91.5(4)
F4 Sb1 F5 87.8(4)
F5 Sb1 F2 91.9(3)
F5 Sb1 F3 179.3(4)
F6 Sb1 F1 89.9(5)
F6 Sb1 F2 91.6(5)
F6 Sb1 F3 88.1(4)
F6 Sb1 F4 178.7(5)
F6 Sb1 F5 92.6(4)
C10 Se1 Se2 105.6(3)
C10 Se1' Se2 104.9(7)
C20 Se2 Se1 95.9(3)
C20 Se2 Se1' 101.3(8)
C15 C10 Se1 109.4(6)
C15 C10 Se1' 112.7(11)
C15 C10 C11 121.9(8)
C11 C10 Se1 128.6(6)
C11 C10 Se1' 122.9(17)
C10 C15 C40 118.6(8)
C14 C15 C10 118.9(9)
C14 C15 C40 122.3(8)
C13 C14 C15 119.4(9)
C14 C13 C12 121.5(10)
C13 C12 C11 121.4(9)
C10 C11 C30 122.1(8)
C12 C11 C10 116.9(8)
C12 C11 C30 120.9(8)
C21 C20 Se2 114.3(6)
C21 C20 C25 122.1(8)
C25 C20 Se2 123.4(6)
C20 C21 C50 119.3(7)
C22 C21 C20 118.1(8)
C22 C21 C50 122.6(7)
C21 C22 C23 121.5(8)
C24 C23 C22 119.4(8)
C23 C24 C25 121.1(8)
C20 C25 C60 120.7(7)
C24 C25 C20 117.7(8)
C24 C25 C60 121.5(8)
C31 C30 C11 120.4(8)
C31 C30 C35 120.7(8)
C35 C30 C11 118.8(7)
C30 C31 C32 118.0(9)
C30 C31 C36 121.9(9)
C32 C31 C36 120.1(9)
C33 C32 C31 122.3(9)
C32 C33 C37 120.6(10)
C34 C33 C32 118.1(9)
C34 C33 C37 121.3(11)
C33 C34 C35 122.6(10)
C30 C35 C38 120.7(8)
C34 C35 C30 118.2(8)
C34 C35 C38 121.0(9)
C41 C40 C15 118.9(8)
C41 C40 C45 121.3(9)
C45 C40 C15 119.8(9)
C40 C41 C42 118.3(9)
C40 C41 C46 121.4(9)
C42 C41 C46 120.3(9)
C41 C42 C43 122.6(10)
C42 C43 C47 119.5(10)
C44 C43 C42 117.8(9)
C44 C43 C47 122.6(10)
C43 C44 C45 122.2(9)
C40 C45 C48 122.4(10)
C44 C45 C40 117.8(9)
C44 C45 C48 119.8(9)
C51 C50 C21 119.9(8)
C55 C50 C21 119.8(8)
C55 C50 C51 120.3(8)
C50 C51 C56 121.1(8)
C52 C51 C50 118.9(9)
C52 C51 C56 120.0(9)
C51 C52 C53 122.5(10)
C52 C53 C57 121.9(10)
C54 C53 C52 117.4(9)
C54 C53 C57 120.7(10)
C53 C54 C55 122.6(9)
C50 C55 C58 120.9(8)
C54 C55 C50 118.2(8)
C54 C55 C58 120.8(9)
C61 C60 C25 118.6(7)
C65 C60 C25 121.7(8)
C65 C60 C61 119.4(8)
C60 C61 C66 122.9(8)
C62 C61 C60 119.0(8)
C62 C61 C66 118.0(9)
C63 C62 C61 121.4(10)
C62 C63 C64 118.5(9)
C62 C63 C67 121.8(11)
C64 C63 C67 119.6(10)
C65 C64 C63 122.3(9)
C60 C65 C68 120.4(8)
C64 C65 C60 119.4(9)
C64 C65 C68 120.2(9)
Cl1 C1 Cl2 114.3(8)

loop_
_geom_bond_atom_site_label_1
_geom_bond_atom_site_label_2
_geom_bond_distance
Sb1 F1 1.830(8)
Sb1 F2 1.835(7)
Sb1 F3 1.843(7)
Sb1 F4 1.815(8)
Sb1 F5 1.832(7)
Sb1 F6 1.815(8)
Se1 Se2 2.289(7)
Se1 C10 1.936(11)
Se1' Se2 2.357(12)
Se1' C10 1.880(17)
Se2 C20 1.947(8)
C10 C15 1.403(12)
C10 C11 1.415(12)
C15 C14 1.393(13)
C15 C40 1.521(12)
C14 C13 1.381(14)
C13 C12 1.382(13)
C12 C11 1.387(12)
C11 C30 1.474(11)
C20 C21 1.394(11)
C20 C25 1.411(11)
C21 C22 1.361(11)
C21 C50 1.507(11)
C22 C23 1.407(12)
C23 C24 1.380(11)
C24 C25 1.385(11)
C25 C60 1.489(11)
C30 C31 1.388(11)
C30 C35 1.416(12)
C31 C32 1.402(12)
C31 C36 1.491(13)
C32 C33 1.394(13)
C33 C34 1.362(13)
C33 C37 1.514(13)
C34 C35 1.396(12)
C35 C38 1.515(12)
C40 C41 1.373(12)
C40 C45 1.402(12)
C41 C42 1.377(12)
C41 C46 1.504(12)
C42 C43 1.394(13)
C43 C44 1.358(14)
C43 C47 1.507(14)
C44 C45 1.400(13)
C45 C48 1.512(14)
C50 C51 1.400(12)
C50 C55 1.398(12)
C51 C52 1.371(13)
C51 C56 1.525(13)
C52 C53 1.388(14)
C53 C54 1.383(14)
C53 C57 1.519(13)
C54 C55 1.387(12)
C55 C58 1.509(12)
C60 C61 1.419(12)
C60 C65 1.393(12)
C61 C62 1.387(12)
C61 C66 1.521(12)
C62 C63 1.374(14)
C63 C64 1.390(14)
C63 C67 1.523(13)
C64 C65 1.366(13)
C65 C68 1.527(13)
Cl1 C1 1.679(13)
Cl2 C1 1.744(13)
